data_4335641
loop_
_publ_author_name
'Constantinos C. Stoumpos'
'Christos D. Malliakas'
'Mercouri G. Kanatzidis'

_publ_contact_author_address
;
   Department of Chemistry
     2145 Sheridan Road
   Northwestern University
   Evanston, IL 60208-3113
           USA
;
_publ_contact_author_email m-kanatzidis@northwestern.edu
_publ_contact_author_fax 847-491-5937
_publ_contact_author_name 'Mercouri G. Kanatzidis'
_publ_contact_author_phone 847-467-1541
_publ_section_title
;
 Semiconducting Tin and Lead Iodide Perovskites with Organic Cations:
 Phase Transitions, High Mobilities, and Near-Infrared Photoluminescent
 Properties
;
_journal_name_full 'Inorganic Chemistry'
_journal_page_first 9019
_journal_page_last 9038
_journal_paper_doi 10.1021/ic401215x
_journal_volume 52
_journal_year 2013
_chemical_formula_moiety CH3NH3Sn0.43Pb0.57I3
_chemical_formula_sum 'C H3 I3 N Pb0.57 Sn0.43'
_chemical_formula_weight 575.78
_chemical_name_common beta-Methylammonium_Tin_Lead_Iodide
_chemical_name_systematic
; 
 ? 
;
_space_group_IT_number 108
_symmetry_cell_setting tetragonal
_symmetry_space_group_name_Hall 'I 4 -2c'
_symmetry_space_group_name_H-M 'I 4 c m'
_atom_sites_solution_hydrogens none
_atom_sites_solution_primary direct
_atom_sites_solution_secondary difmap
_audit_creation_method SHELXL-97
_cell_angle_alpha 90.00
_cell_angle_beta 90.00
_cell_angle_gamma 90.00
_cell_formula_units_Z 4
_cell_length_a 8.8552(6)
_cell_length_b 8.8552(6)
_cell_length_c 12.5353(12)
_cell_measurement_reflns_used 3302
_cell_measurement_temperature 293(2)
_cell_measurement_theta_max 28.15
_cell_measurement_theta_min 2.82
_cell_volume 982.95(13)
_computing_structure_refinement 'SHELXL-97 (Sheldrick, 2008)'
_computing_structure_solution 'SHELXS-97 (Sheldrick, 2008)'
_diffrn_ambient_temperature 293(2)
_diffrn_detector 'image plate (34 cm diameter)'
_diffrn_detector_area_resol_mean 6.67
_diffrn_detector_type STOE
_diffrn_measured_fraction_theta_full 1.000
_diffrn_measured_fraction_theta_max 1.000
_diffrn_measurement_device '2-circle goniometer'
_diffrn_measurement_device_type 'STOE IPDS 2'
_diffrn_measurement_method 'rotation method'
_diffrn_radiation_collimation '0.5 mm diameter, monocapillary'
_diffrn_radiation_monochromator 'plane graphite'
_diffrn_radiation_polarisn_norm 0
_diffrn_radiation_type 'Mo K\a'
_diffrn_radiation_wavelength 0.71073
_diffrn_reflns_av_R_equivalents 0.0738
_diffrn_reflns_av_sigmaI/netI 0.0300
_diffrn_reflns_limit_h_max 12
_diffrn_reflns_limit_h_min -10
_diffrn_reflns_limit_k_max 11
_diffrn_reflns_limit_k_min -11
_diffrn_reflns_limit_l_max 17
_diffrn_reflns_limit_l_min -17
_diffrn_reflns_number 4728
_diffrn_reflns_theta_full 29.01
_diffrn_reflns_theta_max 29.01
_diffrn_reflns_theta_min 2.82
_diffrn_source 'sealed x-ray tube, 12 x 0.4 mm long-fine focus'
_diffrn_source_current 30
_diffrn_source_power 1.20
_diffrn_source_voltage 40
_exptl_absorpt_coefficient_mu 20.260
_exptl_absorpt_correction_T_max 0.0869
_exptl_absorpt_correction_T_min 0.0296
_exptl_absorpt_correction_type integration
_exptl_crystal_colour black
_exptl_crystal_density_diffrn 3.930
_exptl_crystal_description 'rhombic dodecahedron'
_exptl_crystal_F_000 964
_exptl_crystal_size_max 0.191
_exptl_crystal_size_mid 0.160
_exptl_crystal_size_min 0.109
_refine_diff_density_max 2.980
_refine_diff_density_min -2.175
_refine_diff_density_rms 0.365
_refine_ls_abs_structure_details 'Flack H D (1983), Acta Cryst. A39, 876-881'
_refine_ls_abs_structure_Flack 0.00
_refine_ls_extinction_coef 0.00084(10)
_refine_ls_extinction_expression Fc^*^=kFc[1+0.001xFc^2^\l^3^/sin(2\q)]^-1/4^
_refine_ls_extinction_method SHELXL
_refine_ls_goodness_of_fit_ref 1.162
_refine_ls_hydrogen_treatment none
_refine_ls_matrix_type full
_refine_ls_number_parameters 22
_refine_ls_number_reflns 788
_refine_ls_number_restraints 2
_refine_ls_restrained_S_all 1.160
_refine_ls_R_factor_all 0.0809
_refine_ls_R_factor_gt 0.0678
_refine_ls_shift/su_max 0.008
_refine_ls_shift/su_mean 0.001
_refine_ls_structure_factor_coef Fsqd
_refine_ls_weighting_details 'calc w=1/[\s^2^(Fo^2^)+(0.1089P)^2^+0.0000P] where P=(Fo^2^+2Fc^2^)/3'
_refine_ls_weighting_scheme calc
_refine_ls_wR_factor_gt 0.1732
_refine_ls_wR_factor_ref 0.1809
_reflns_number_gt 633
_reflns_number_total 788
_reflns_threshold_expression >2sigma(I)
_cod_data_source_file ic401215x_si_004_3.cif
_cod_data_source_block 5b_293K
_cod_database_code 4335641

loop_
_symmetry_equiv_pos_as_xyz
'x, y, z'
'-x, -y, z'
'-y, x, z'
'y, -x, z'
'x, -y, z+1/2'
'-x, y, z+1/2'
'-y, -x, z+1/2'
'y, x, z+1/2'
'x+1/2, y+1/2, z+1/2'
'-x+1/2, -y+1/2, z+1/2'
'-y+1/2, x+1/2, z+1/2'
'y+1/2, -x+1/2, z+1/2'
'x+1/2, -y+1/2, z+1'
'-x+1/2, y+1/2, z+1'
'-y+1/2, -x+1/2, z+1'
'y+1/2, x+1/2, z+1'

loop_
_atom_site_label
_atom_site_type_symbol
_atom_site_fract_x
_atom_site_fract_y
_atom_site_fract_z
_atom_site_U_iso_or_equiv
_atom_site_adp_type
_atom_site_occupancy
_atom_site_symmetry_multiplicity
_atom_site_calc_flag
_atom_site_refinement_flags
Pb Pb 0.0000 0.0000 0.0002 0.0419(3) Uani 0.569(7) 4 d SP
Sn Sn 0.0000 0.0000 0.0002 0.0419(3) Uani 0.431(7) 4 d SP
I1 I 0.2269(2) 0.7269(2) -0.0007(5) 0.1017(7) Uani 1 2 d S
I2 I 0.0000 0.0000 0.2548(4) 0.131(2) Uani 1 4 d S
C C 0.5000 0.0000 0.2227(19) 0.051(12) Uiso 1 4 d SD
N N 0.5000 0.0000 0.332(3) 0.28(10) Uiso 1 4 d SD

loop_
_atom_site_aniso_label
_atom_site_aniso_U_11
_atom_site_aniso_U_22
_atom_site_aniso_U_33
_atom_site_aniso_U_23
_atom_site_aniso_U_13
_atom_site_aniso_U_12
Pb 0.0380(4) 0.0380(4) 0.0496(8) 0.000 0.000 0.000
Sn 0.0380(4) 0.0380(4) 0.0496(8) 0.000 0.000 0.000
I1 0.0838(7) 0.0838(7) 0.1374(16) -0.0412(12) -0.0412(12) 0.0477(10)
I2 0.179(3) 0.179(3) 0.0363(15) 0.000 0.000 0.000

loop_
_atom_type_symbol
_atom_type_description
_atom_type_scat_dispersion_real
_atom_type_scat_dispersion_imag
_atom_type_scat_source
C C 0.0033 0.0016 'International Tables Vol C Tables 4.2.6.8 and 6.1.1.4'
H H 0.0000 0.0000 'International Tables Vol C Tables 4.2.6.8 and 6.1.1.4'
N N 0.0061 0.0033 'International Tables Vol C Tables 4.2.6.8 and 6.1.1.4'
Sn Sn -0.6537 1.4246 'International Tables Vol C Tables 4.2.6.8 and 6.1.1.4'
I I -0.4742 1.8119 'International Tables Vol C Tables 4.2.6.8 and 6.1.1.4'
Pb Pb -3.3944 10.1111 'International Tables Vol C Tables 4.2.6.8 and 6.1.1.4'

loop_
_geom_angle_atom_site_label_1
_geom_angle_atom_site_label_2
_geom_angle_atom_site_label_3
_geom_angle
_geom_angle_site_symmetry_1
_geom_angle_site_symmetry_3
I2 Pb I1 89.79(11) 5_554 4_455
I2 Pb I1 89.79(11) 5_554 3_655
I1 Pb I1 179.6(2) 4_455 3_655
I2 Pb I1 89.79(11) 5_554 1_545
I1 Pb I1 89.999(1) 4_455 1_545
I1 Pb I1 89.999(1) 3_655 1_545
I2 Pb I1 89.79(11) 5_554 2_565
I1 Pb I1 89.999(1) 4_455 2_565
I1 Pb I1 89.999(1) 3_655 2_565
I1 Pb I1 179.6(2) 1_545 2_565
I2 Pb I2 180.0 5_554 .
I1 Pb I2 90.21(11) 4_455 .
I1 Pb I2 90.21(11) 3_655 .
I1 Pb I2 90.21(11) 1_545 .
I1 Pb I2 90.21(11) 2_565 .
Sn I1 Pb 0.0 13_554 13_554
Sn I1 Pb 169.44(9) 13_554 1_565
Pb I1 Pb 169.44(9) 13_554 1_565
Sn I1 Sn 169.44(9) 13_554 1_565
Pb I1 Sn 169.44(9) 13_554 1_565
Pb I1 Sn 0.0 1_565 1_565
Sn I2 Pb 0.0 5 5
Sn I2 Pb 180.0 5 .
Pb I2 Pb 180.0 5 .

loop_
_geom_bond_atom_site_label_1
_geom_bond_atom_site_label_2
_geom_bond_distance
_geom_bond_site_symmetry_2
Pb I2 3.076(6) 5_554
Pb I1 3.1441(3) 4_455
Pb I1 3.1441(3) 3_655
Pb I1 3.1441(3) 1_545
Pb I1 3.1441(3) 2_565
Pb I2 3.192(6) .
I1 Sn 3.1441(3) 13_554
I1 Pb 3.1441(3) 13_554
I1 Pb 3.1441(3) 1_565
I1 Sn 3.1441(3) 1_565
I2 Sn 3.076(6) 5
I2 Pb 3.076(6) 5
C N 1.37(4) .
